data_7061826
loop_
_publ_author_name
'Panja, Anangamohan'
'Jagli\<ci\'c, Zvonko'
'Herchel, Radovan'
'Brand\~ao, Paula'
'Jana, Narayan Ch.'

_publ_section_title
;
 Influence of bridging and chelating co-ligands on the distinct
 single-molecule magnetic behaviours in ZnDy complexes
;
_journal_issue 39
_journal_name_full 'New Journal of Chemistry'
_journal_page_first 18751
_journal_page_last 18763
_journal_paper_doi 10.1039/D2NJ03793A
_journal_volume 46
_journal_year 2022
_chemical_formula_sum 'C30 H27 Cl2 Dy N6 O13 Zn'
_chemical_formula_weight 978.34
_space_group_crystal_system monoclinic
_space_group_IT_number 14
_space_group_name_Hall '-P 2yn'
_space_group_name_H-M_alt 'P 1 21/n 1'
_atom_sites_solution_hydrogens geom
_audit_creation_method SHELXL-2018/3
_audit_update_record
;
2022-06-25 deposited with the CCDC.	2022-09-06 downloaded from the CCDC.
;
_cell_angle_alpha 90
_cell_angle_beta 97.757(2)
_cell_angle_gamma 90
_cell_formula_units_Z 4
_cell_length_a 12.5542(7)
_cell_length_b 18.0783(10)
_cell_length_c 15.5861(9)
_cell_measurement_reflns_used 543
_cell_measurement_temperature 150(2)
_cell_measurement_theta_max 25.20
_cell_measurement_theta_min 2.90
_cell_volume 3505.0(3)
_computing_cell_refinement 'Bruker Smart'
_computing_data_collection 'Bruker Smart'
_computing_data_reduction 'Bruker Saint'
_computing_molecular_graphics 'Mercury (Macrae et al 2008)'
_computing_publication_material 'SHELXL-2016/4 (Sheldrick, 2016)'
_computing_structure_refinement 'SHELXL-2018/3 (Sheldrick, 2018)'
_computing_structure_solution 'SHELXT 2014/5 (Sheldrick, 2014)'
_diffrn_ambient_temperature 150(2)
_diffrn_measured_fraction_theta_full 0.998
_diffrn_measured_fraction_theta_max 0.997
_diffrn_measurement_device_type 'photon 100 CMOS'
_diffrn_measurement_method 'omega and phi scans'
_diffrn_radiation_type MoK\a
_diffrn_radiation_wavelength 0.71073
_diffrn_reflns_av_R_equivalents 0.0235
_diffrn_reflns_av_unetI/netI 0.0122
_diffrn_reflns_Laue_measured_fraction_full 0.998
_diffrn_reflns_Laue_measured_fraction_max 0.997
_diffrn_reflns_limit_h_max 17
_diffrn_reflns_limit_h_min -17
_diffrn_reflns_limit_k_max 24
_diffrn_reflns_limit_k_min -24
_diffrn_reflns_limit_l_max 21
_diffrn_reflns_limit_l_min -20
_diffrn_reflns_number 80102
_diffrn_reflns_point_group_measured_fraction_full 0.998
_diffrn_reflns_point_group_measured_fraction_max 0.997
_diffrn_reflns_theta_full 25.242
_diffrn_reflns_theta_max 29.195
_diffrn_reflns_theta_min 2.504
_diffrn_source 'fine-focus sealed tube'
_exptl_absorpt_coefficient_mu 3.026
_exptl_absorpt_correction_T_max 0.7458
_exptl_absorpt_correction_T_min 0.5757
_exptl_absorpt_correction_type multi-scan
_exptl_absorpt_process_details SADABS-2016-2
_exptl_crystal_colour Yellow
_exptl_crystal_density_diffrn 1.854
_exptl_crystal_description Block
_exptl_crystal_F_000 1932
_exptl_crystal_size_max 0.380
_exptl_crystal_size_mid 0.360
_exptl_crystal_size_min 0.080
_refine_diff_density_max 1.386
_refine_diff_density_min -1.591
_refine_diff_density_rms 0.102
_refine_ls_extinction_method none
_refine_ls_goodness_of_fit_ref 1.141
_refine_ls_hydrogen_treatment constr
_refine_ls_matrix_type full
_refine_ls_number_parameters 492
_refine_ls_number_reflns 9476
_refine_ls_number_restraints 0
_refine_ls_restrained_S_all 1.141
_refine_ls_R_factor_all 0.0340
_refine_ls_R_factor_gt 0.0279
_refine_ls_shift/su_max 0.001
_refine_ls_shift/su_mean 0.000
_refine_ls_structure_factor_coef Fsqd
_refine_ls_weighting_details 'w=1/[\s^2^(Fo^2^)+(0.0192P)^2^+9.1848P] where P=(Fo^2^+2Fc^2^)/3'
_refine_ls_weighting_scheme calc
_refine_ls_wR_factor_gt 0.0617
_refine_ls_wR_factor_ref 0.0673
_reflns_Friedel_coverage 0.000
_reflns_number_gt 8558
_reflns_number_total 9476
_reflns_threshold_expression 'I > 2\s(I)'
_cod_data_source_file d2nj03793a2.cif
_cod_data_source_block complex1
_cod_depositor_comments 'Adding full bibliography for 7061826--7061829.cif.'
_cod_original_sg_symbol_H-M 'P 21/n'
_cod_database_code 7061826
_shelx_shelxl_version_number 2018/3
_shelx_space_group_comment
;
The symmetry employed for this shelxl refinement is uniquely defined
by the following loop, which should always be used as a source of
symmetry information in preference to the above space-group names.
They are only intended as comments.
;
_shelx_estimated_absorpt_t_min 0.393
_shelx_estimated_absorpt_t_max 0.794

loop_
_space_group_symop_operation_xyz
'x, y, z'
'-x+1/2, y+1/2, -z+1/2'
'-x, -y, -z'
'x-1/2, -y-1/2, z-1/2'

loop_
_atom_site_label
_atom_site_type_symbol
_atom_site_fract_x
_atom_site_fract_y
_atom_site_fract_z
_atom_site_U_iso_or_equiv
_atom_site_adp_type
_atom_site_occupancy
_atom_site_site_symmetry_order
_atom_site_calc_flag
_atom_site_refinement_flags_posn
_atom_site_refinement_flags_adp
_atom_site_refinement_flags_occupancy
_atom_site_disorder_assembly
_atom_site_disorder_group
Dy1 Dy 0.45717(2) 0.22723(2) 0.57516(2) 0.01911(4) Uani 1 1 d . . . . .
Zn1 Zn 0.29419(2) 0.38102(2) 0.58613(2) 0.01820(6) Uani 1 1 d . . . . .
O1 O 0.44340(15) 0.34763(10) 0.62327(12) 0.0215(4) Uani 1 1 d . . . . .
O2 O 0.60737(16) 0.28031(10) 0.69405(13) 0.0246(4) Uani 1 1 d . . . . .
O3 O 0.28970(15) 0.27773(10) 0.53959(12) 0.0213(4) Uani 1 1 d . . . . .
O4 O 0.30098(16) 0.13702(10) 0.53002(13) 0.0236(4) Uani 1 1 d . . . . .
O5 O 0.37141(18) 0.21646(11) 0.70860(13) 0.0286(4) Uani 1 1 d . . . . .
O6 O 0.48128(17) 0.12985(11) 0.68559(14) 0.0284(4) Uani 1 1 d . . . . .
O7 O 0.3899(2) 0.12142(12) 0.79508(14) 0.0340(5) Uani 1 1 d . . . . .
O8 O 0.41660(18) 0.21415(11) 0.41581(13) 0.0281(4) Uani 1 1 d . . . . .
O9 O 0.47829(19) 0.32088(12) 0.45900(14) 0.0327(5) Uani 1 1 d . . . . .
O10 O 0.4222(2) 0.30337(14) 0.32225(15) 0.0380(5) Uani 1 1 d . . . . .
O11 O 0.5509(2) 0.11506(13) 0.53088(17) 0.0407(6) Uani 1 1 d . . . . .
O12 O 0.63761(19) 0.21717(14) 0.53281(18) 0.0414(6) Uani 1 1 d . . . . .
O13 O 0.7138(2) 0.11483(18) 0.4998(2) 0.0616(8) Uani 1 1 d . . . . .
N1 N 0.34422(17) 0.48535(12) 0.56655(14) 0.0196(4) Uani 1 1 d . . . . .
N2 N 0.17738(17) 0.41002(12) 0.48651(14) 0.0208(4) Uani 1 1 d . . . . .
N3 N 0.20698(18) 0.38326(12) 0.68760(14) 0.0212(4) Uani 1 1 d . . . . .
N4 N 0.41325(19) 0.15501(13) 0.73204(15) 0.0240(4) Uani 1 1 d . . . . .
N5 N 0.43850(19) 0.28035(13) 0.39693(16) 0.0257(5) Uani 1 1 d . . . . .
N6 N 0.6371(2) 0.14778(16) 0.52075(18) 0.0363(6) Uani 1 1 d . . . . .
C1 C 0.5250(2) 0.39139(14) 0.65171(16) 0.0187(4) Uani 1 1 d . . . . .
C2 C 0.6177(2) 0.35647(14) 0.69388(17) 0.0200(5) Uani 1 1 d . . . . .
C3 C 0.7062(2) 0.39598(15) 0.72996(17) 0.0227(5) Uani 1 1 d . . . . .
H3 H 0.766776 0.371089 0.759912 0.027 Uiso 1 1 calc R U . . .
C4 C 0.7065(2) 0.47346(15) 0.72220(18) 0.0246(5) Uani 1 1 d . . . . .
C5 C 0.6184(2) 0.50815(15) 0.67751(18) 0.0243(5) Uani 1 1 d . . . . .
H5 H 0.620029 0.560314 0.670425 0.029 Uiso 1 1 calc R U . . .
C6 C 0.5258(2) 0.46882(14) 0.64182(17) 0.0200(5) Uani 1 1 d . . . . .
C7 C 0.6996(2) 0.23974(16) 0.7342(2) 0.0310(6) Uani 1 1 d . . . . .
H7A H 0.761886 0.251478 0.704996 0.046 Uiso 1 1 calc R U . . .
H7B H 0.684703 0.186571 0.729468 0.046 Uiso 1 1 calc R U . . .
H7C H 0.714830 0.253559 0.795412 0.046 Uiso 1 1 calc R U . . .
C8 C 0.8028(2) 0.51749(17) 0.7629(2) 0.0342(7) Uani 1 1 d . . . . .
H8A H 0.816809 0.557932 0.724063 0.051 Uiso 1 1 calc R U . . .
H8B H 0.865841 0.485079 0.772645 0.051 Uiso 1 1 calc R U . . .
H8C H 0.788112 0.537977 0.818320 0.051 Uiso 1 1 calc R U . . .
C9 C 0.4388(2) 0.51116(14) 0.59438(17) 0.0214(5) Uani 1 1 d . . . . .
H9 H 0.452254 0.561659 0.582869 0.026 Uiso 1 1 calc R U . . .
C10 C 0.2617(2) 0.52810(14) 0.51817(17) 0.0209(5) Uani 1 1 d . . . . .
C11 C 0.2629(2) 0.60498(15) 0.51263(19) 0.0260(5) Uani 1 1 d . . . . .
H11 H 0.322410 0.632058 0.540820 0.031 Uiso 1 1 calc R U . . .
C12 C 0.1773(2) 0.64197(16) 0.4660(2) 0.0303(6) Uani 1 1 d . . . . .
H12 H 0.178368 0.694409 0.462212 0.036 Uiso 1 1 calc R U . . .
C13 C 0.0897(2) 0.60275(17) 0.4247(2) 0.0306(6) Uani 1 1 d . . . . .
H13 H 0.031348 0.628531 0.392838 0.037 Uiso 1 1 calc R U . . .
C14 C 0.0872(2) 0.52646(16) 0.42978(19) 0.0265(5) Uani 1 1 d . . . . .
H14 H 0.027071 0.500102 0.401400 0.032 Uiso 1 1 calc R U . . .
C15 C 0.1727(2) 0.48780(15) 0.47645(17) 0.0210(5) Uani 1 1 d . . . . .
C16 C 0.1075(2) 0.36446(15) 0.44743(17) 0.0235(5) Uani 1 1 d . . . . .
H16 H 0.047719 0.384915 0.411351 0.028 Uiso 1 1 calc R U . . .
C17 C 0.1136(2) 0.28440(15) 0.45457(17) 0.0224(5) Uani 1 1 d . . . . .
C18 C 0.2041(2) 0.24568(15) 0.49602(16) 0.0208(5) Uani 1 1 d . . . . .
C19 C 0.2060(2) 0.16809(15) 0.48951(16) 0.0221(5) Uani 1 1 d . . . . .
C20 C 0.1206(2) 0.12928(16) 0.44627(18) 0.0266(5) Uani 1 1 d . . . . .
H20 H 0.123900 0.076888 0.442709 0.032 Uiso 1 1 calc R U . . .
C21 C 0.0285(2) 0.16703(17) 0.40741(19) 0.0289(6) Uani 1 1 d . . . . .
C22 C 0.0264(2) 0.24264(17) 0.41185(19) 0.0282(6) Uani 1 1 d . . . . .
H22 H -0.035635 0.268101 0.385346 0.034 Uiso 1 1 calc R U . . .
C23 C 0.3115(3) 0.05828(16) 0.5211(2) 0.0326(6) Uani 1 1 d . . . . .
H23A H 0.256471 0.033273 0.549518 0.049 Uiso 1 1 calc R U . . .
H23B H 0.382999 0.042724 0.548275 0.049 Uiso 1 1 calc R U . . .
H23C H 0.302332 0.045171 0.459570 0.049 Uiso 1 1 calc R U . . .
C24 C -0.0660(3) 0.12405(19) 0.3620(2) 0.0374(7) Uani 1 1 d . . . . .
H24A H -0.112666 0.108711 0.404357 0.056 Uiso 1 1 calc R U . . .
H24B H -0.039776 0.080188 0.334411 0.056 Uiso 1 1 calc R U . . .
H24C H -0.106671 0.155381 0.317892 0.056 Uiso 1 1 calc R U . . .
C25 C 0.1753(3) 0.32064(16) 0.7224(2) 0.0315(6) Uani 1 1 d . . . . .
H25 H 0.200702 0.274679 0.703648 0.038 Uiso 1 1 calc R U . . .
C26 C 0.1072(3) 0.32081(18) 0.7844(2) 0.0411(8) Uani 1 1 d . . . . .
H26 H 0.086220 0.275548 0.808209 0.049 Uiso 1 1 calc R U . . .
C27 C 0.0693(3) 0.38741(19) 0.8119(2) 0.0349(7) Uani 1 1 d . . . . .
H27 H 0.021438 0.388621 0.854221 0.042 Uiso 1 1 calc R U . . .
C28 C 0.1024(3) 0.45192(17) 0.77665(19) 0.0305(6) Uani 1 1 d . . . . .
H28 H 0.078148 0.498529 0.794429 0.037 Uiso 1 1 calc R U . . .
C29 C 0.1715(2) 0.44773(15) 0.71509(18) 0.0264(5) Uani 1 1 d . . . . .
H29 H 0.194722 0.492331 0.691269 0.032 Uiso 1 1 calc R U . . .
Cl1 Cl 1.13318(11) 0.10919(11) 0.71124(11) 0.0885(5) Uani 1 1 d . . . . .
Cl2 Cl 0.9375(3) 0.0788(3) 0.6046(2) 0.185(3) Uani 0.671(4) 1 d . . P A 1
Cl2A Cl 0.9631(3) 0.1896(3) 0.6163(2) 0.0708(14) Uani 0.329(4) 1 d . . P A 2
C54 C 1.0140(6) 0.1355(7) 0.6519(4) 0.130(4) Uani 1 1 d . . . . .

loop_
_atom_site_aniso_label
_atom_site_aniso_U_11
_atom_site_aniso_U_22
_atom_site_aniso_U_33
_atom_site_aniso_U_23
_atom_site_aniso_U_13
_atom_site_aniso_U_12
Dy1 0.02099(6) 0.01367(6) 0.02250(6) 0.00047(4) 0.00237(4) 0.00081(4)
Zn1 0.01830(13) 0.01553(13) 0.02048(13) 0.00100(10) 0.00159(10) 0.00049(10)
O1 0.0199(8) 0.0149(8) 0.0285(9) -0.0040(7) -0.0014(7) 0.0001(7)
O2 0.0223(9) 0.0163(8) 0.0329(10) 0.0009(7) -0.0041(8) 0.0030(7)
O3 0.0204(9) 0.0184(8) 0.0238(9) -0.0030(7) -0.0012(7) -0.0005(7)
O4 0.0258(9) 0.0169(8) 0.0276(9) -0.0029(7) 0.0016(7) -0.0017(7)
O5 0.0358(11) 0.0221(9) 0.0281(10) 0.0032(8) 0.0047(8) 0.0072(8)
O6 0.0323(11) 0.0207(9) 0.0328(11) 0.0040(8) 0.0062(8) 0.0026(8)
O7 0.0473(13) 0.0293(11) 0.0250(10) 0.0071(8) 0.0033(9) -0.0067(9)
O8 0.0351(11) 0.0221(9) 0.0287(10) 0.0010(8) 0.0101(8) -0.0030(8)
O9 0.0403(12) 0.0258(10) 0.0315(11) 0.0028(8) 0.0035(9) -0.0077(9)
O10 0.0435(13) 0.0432(13) 0.0279(11) 0.0116(10) 0.0067(9) 0.0027(10)
O11 0.0491(14) 0.0248(11) 0.0530(15) 0.0044(10) 0.0238(12) 0.0068(10)
O12 0.0313(12) 0.0375(13) 0.0569(16) -0.0166(11) 0.0116(11) -0.0027(10)
O13 0.0490(16) 0.0573(18) 0.085(2) -0.0110(16) 0.0307(16) 0.0205(14)
N1 0.0199(10) 0.0170(9) 0.0217(10) 0.0027(8) 0.0026(8) 0.0021(8)
N2 0.0203(10) 0.0206(10) 0.0213(10) 0.0025(8) 0.0014(8) 0.0004(8)
N3 0.0208(10) 0.0209(10) 0.0216(10) 0.0013(8) 0.0013(8) 0.0003(8)
N4 0.0265(11) 0.0214(10) 0.0226(10) 0.0013(8) -0.0015(9) -0.0025(9)
N5 0.0228(11) 0.0274(12) 0.0278(12) 0.0062(9) 0.0069(9) 0.0050(9)
N6 0.0379(14) 0.0363(14) 0.0357(14) -0.0030(11) 0.0082(11) 0.0128(12)
C1 0.0188(11) 0.0181(11) 0.0194(11) -0.0018(9) 0.0031(9) -0.0005(9)
C2 0.0214(12) 0.0167(11) 0.0220(11) -0.0014(9) 0.0026(9) 0.0009(9)
C3 0.0208(12) 0.0218(12) 0.0245(12) 0.0002(10) -0.0007(9) 0.0013(9)
C4 0.0212(12) 0.0231(12) 0.0290(13) -0.0022(10) 0.0017(10) -0.0030(10)
C5 0.0231(12) 0.0179(11) 0.0314(14) 0.0003(10) 0.0021(10) -0.0033(9)
C6 0.0188(11) 0.0172(11) 0.0239(12) 0.0001(9) 0.0022(9) 0.0006(9)
C7 0.0271(14) 0.0232(13) 0.0401(16) 0.0059(12) -0.0049(12) 0.0055(11)
C8 0.0270(14) 0.0277(14) 0.0453(18) -0.0043(13) -0.0048(12) -0.0067(11)
C9 0.0210(12) 0.0164(11) 0.0267(12) 0.0014(9) 0.0032(10) -0.0002(9)
C10 0.0204(11) 0.0210(12) 0.0214(11) 0.0044(9) 0.0035(9) 0.0029(9)
C11 0.0242(13) 0.0202(12) 0.0338(14) 0.0051(11) 0.0044(11) 0.0004(10)
C12 0.0316(15) 0.0209(13) 0.0388(16) 0.0086(11) 0.0068(12) 0.0044(11)
C13 0.0268(14) 0.0301(14) 0.0347(15) 0.0100(12) 0.0035(11) 0.0082(11)
C14 0.0203(12) 0.0295(14) 0.0289(13) 0.0052(11) 0.0004(10) 0.0015(10)
C15 0.0202(11) 0.0218(12) 0.0215(11) 0.0040(9) 0.0044(9) 0.0016(9)
C16 0.0216(12) 0.0259(13) 0.0223(12) 0.0023(10) -0.0003(9) 0.0006(10)
C17 0.0215(12) 0.0246(12) 0.0206(12) 0.0012(10) 0.0005(9) -0.0035(10)
C18 0.0227(12) 0.0216(12) 0.0180(11) -0.0008(9) 0.0027(9) -0.0035(9)
C19 0.0251(12) 0.0234(12) 0.0177(11) -0.0002(9) 0.0025(9) -0.0028(10)
C20 0.0305(14) 0.0237(13) 0.0259(13) -0.0023(10) 0.0042(11) -0.0069(11)
C21 0.0283(14) 0.0324(15) 0.0251(13) -0.0023(11) 0.0002(11) -0.0090(11)
C22 0.0261(13) 0.0315(14) 0.0258(13) 0.0011(11) -0.0013(10) -0.0050(11)
C23 0.0400(17) 0.0177(12) 0.0388(16) -0.0035(11) 0.0007(13) -0.0013(11)
C24 0.0338(16) 0.0381(17) 0.0373(17) -0.0028(13) -0.0056(13) -0.0139(13)
C25 0.0358(15) 0.0205(13) 0.0404(16) 0.0035(12) 0.0136(13) 0.0034(11)
C26 0.050(2) 0.0263(15) 0.053(2) 0.0132(14) 0.0275(17) 0.0042(14)
C27 0.0393(17) 0.0383(17) 0.0301(15) 0.0064(13) 0.0159(13) 0.0043(13)
C28 0.0379(16) 0.0271(14) 0.0281(14) -0.0015(11) 0.0104(12) 0.0031(12)
C29 0.0334(14) 0.0200(12) 0.0260(13) 0.0000(10) 0.0054(11) -0.0011(10)
Cl1 0.0567(7) 0.1196(13) 0.0882(10) 0.0293(9) 0.0061(7) 0.0057(8)
Cl2 0.160(3) 0.292(6) 0.089(2) 0.053(3) -0.037(2) -0.154(4)
Cl2A 0.072(3) 0.090(3) 0.0492(19) 0.0084(18) 0.0039(16) 0.026(2)
C54 0.101(5) 0.237(11) 0.055(4) -0.028(5) 0.023(4) 0.035(7)

loop_
_atom_type_symbol
_atom_type_description
_atom_type_scat_dispersion_real
_atom_type_scat_dispersion_imag
_atom_type_scat_source
C C 0.0033 0.0016 'International Tables Vol C Tables 4.2.6.8 and 6.1.1.4'
H H 0.0000 0.0000 'International Tables Vol C Tables 4.2.6.8 and 6.1.1.4'
N N 0.0061 0.0033 'International Tables Vol C Tables 4.2.6.8 and 6.1.1.4'
O O 0.0106 0.0060 'International Tables Vol C Tables 4.2.6.8 and 6.1.1.4'
Cl Cl 0.1484 0.1585 'International Tables Vol C Tables 4.2.6.8 and 6.1.1.4'
Zn Zn 0.2839 1.4301 'International Tables Vol C Tables 4.2.6.8 and 6.1.1.4'
Dy Dy -0.1892 4.4098 'International Tables Vol C Tables 4.2.6.8 and 6.1.1.4'

loop_
_geom_angle_atom_site_label_1
_geom_angle_atom_site_label_2
_geom_angle_atom_site_label_3
_geom_angle
_geom_angle_site_symmetry_1
_geom_angle_site_symmetry_3
_geom_angle_publ_flag
O3 Dy1 O1 66.27(6) . . ?
O3 Dy1 O12 144.70(8) . . ?
O1 Dy1 O12 105.61(7) . . ?
O3 Dy1 O6 118.58(7) . . ?
O1 Dy1 O6 117.06(7) . . ?
O12 Dy1 O6 96.01(8) . . ?
O3 Dy1 O5 75.26(7) . . ?
O1 Dy1 O5 75.04(7) . . ?
O12 Dy1 O5 138.01(8) . . ?
O6 Dy1 O5 51.70(7) . . ?
O3 Dy1 O8 74.79(7) . . ?
O1 Dy1 O8 113.57(7) . . ?
O12 Dy1 O8 78.19(8) . . ?
O6 Dy1 O8 128.62(7) . . ?
O5 Dy1 O8 141.32(7) . . ?
O3 Dy1 O11 135.28(8) . . ?
O1 Dy1 O11 156.12(8) . . ?
O12 Dy1 O11 51.38(8) . . ?
O6 Dy1 O11 65.89(8) . . ?
O5 Dy1 O11 116.40(7) . . ?
O8 Dy1 O11 71.65(8) . . ?
O3 Dy1 O9 74.95(7) . . ?
O1 Dy1 O9 67.71(7) . . ?
O12 Dy1 O9 70.45(9) . . ?
O6 Dy1 O9 166.44(7) . . ?
O5 Dy1 O9 139.17(7) . . ?
O8 Dy1 O9 51.03(7) . . ?
O11 Dy1 O9 104.41(8) . . ?
O3 Dy1 O4 62.99(6) . . ?
O1 Dy1 O4 126.61(6) . . ?
O12 Dy1 O4 125.25(7) . . ?
O6 Dy1 O4 75.78(7) . . ?
O5 Dy1 O4 77.18(7) . . ?
O8 Dy1 O4 67.65(6) . . ?
O11 Dy1 O4 77.24(8) . . ?
O9 Dy1 O4 112.31(7) . . ?
O3 Dy1 O2 124.78(6) . . ?
O1 Dy1 O2 60.56(6) . . ?
O12 Dy1 O2 67.50(8) . . ?
O6 Dy1 O2 76.08(7) . . ?
O5 Dy1 O2 77.83(7) . . ?
O8 Dy1 O2 140.26(7) . . ?
O11 Dy1 O2 99.86(8) . . ?
O9 Dy1 O2 97.22(7) . . ?
O4 Dy1 O2 150.21(6) . . ?
O3 Dy1 N4 96.38(7) . . ?
O1 Dy1 N4 96.86(7) . . ?
O12 Dy1 N4 118.90(8) . . ?
O6 Dy1 N4 26.01(7) . . ?
O5 Dy1 N4 25.75(6) . . ?
O8 Dy1 N4 140.17(6) . . ?
O11 Dy1 N4 91.02(7) . . ?
O9 Dy1 N4 164.26(7) . . ?
O4 Dy1 N4 73.73(6) . . ?
O2 Dy1 N4 76.71(6) . . ?
O3 Dy1 N6 148.52(7) . . ?
O1 Dy1 N6 130.96(8) . . ?
O12 Dy1 N6 25.72(8) . . ?
O6 Dy1 N6 79.77(8) . . ?
O5 Dy1 N6 130.65(7) . . ?
O8 Dy1 N6 73.88(8) . . ?
O11 Dy1 N6 25.68(8) . . ?
O9 Dy1 N6 87.76(8) . . ?
O4 Dy1 N6 101.60(8) . . ?
O2 Dy1 N6 82.78(7) . . ?
N4 Dy1 N6 105.60(8) . . ?
O1 Zn1 O3 78.50(7) . . ?
O1 Zn1 N1 91.58(8) . . ?
O3 Zn1 N1 144.00(8) . . ?
O1 Zn1 N3 111.40(8) . . ?
O3 Zn1 N3 107.91(9) . . ?
N1 Zn1 N3 107.93(9) . . ?
O1 Zn1 N2 148.20(9) . . ?
O3 Zn1 N2 88.96(8) . . ?
N1 Zn1 N2 81.52(9) . . ?
N3 Zn1 N2 100.23(9) . . ?
O1 Zn1 Dy1 39.54(5) . . ?
O3 Zn1 Dy1 38.97(5) . . ?
N1 Zn1 Dy1 122.83(6) . . ?
N3 Zn1 Dy1 115.82(6) . . ?
N2 Zn1 Dy1 122.19(6) . . ?
C1 O1 Zn1 125.14(16) . . ?
C1 O1 Dy1 125.61(15) . . ?
Zn1 O1 Dy1 107.52(8) . . ?
C2 O2 C7 116.0(2) . . ?
C2 O2 Dy1 114.78(15) . . ?
C7 O2 Dy1 125.17(16) . . ?
C18 O3 Zn1 125.11(17) . . ?
C18 O3 Dy1 127.18(16) . . ?
Zn1 O3 Dy1 107.70(8) . . ?
C19 O4 C23 116.2(2) . . ?
C19 O4 Dy1 116.30(15) . . ?
C23 O4 Dy1 125.22(17) . . ?
N4 O5 Dy1 95.81(16) . . ?
N4 O6 Dy1 96.53(15) . . ?
N5 O8 Dy1 96.92(16) . . ?
N5 O9 Dy1 95.26(15) . . ?
N6 O11 Dy1 95.64(17) . . ?
N6 O12 Dy1 97.30(19) . . ?
C9 N1 C10 123.4(2) . . ?
C9 N1 Zn1 125.07(18) . . ?
C10 N1 Zn1 111.53(16) . . ?
C16 N2 C15 124.4(2) . . ?
C16 N2 Zn1 124.23(19) . . ?
C15 N2 Zn1 110.63(17) . . ?
C25 N3 C29 118.5(2) . . ?
C25 N3 Zn1 121.10(19) . . ?
C29 N3 Zn1 120.12(19) . . ?
O7 N4 O5 122.3(3) . . ?
O7 N4 O6 122.0(2) . . ?
O5 N4 O6 115.7(2) . . ?
O7 N4 Dy1 175.71(19) . . ?
O5 N4 Dy1 58.45(13) . . ?
O6 N4 Dy1 57.46(13) . . ?
O10 N5 O9 121.9(3) . . ?
O10 N5 O8 121.7(3) . . ?
O9 N5 O8 116.4(2) . . ?
O10 N5 Dy1 175.01(19) . . ?
O9 N5 Dy1 59.24(13) . . ?
O8 N5 Dy1 57.45(13) . . ?
O13 N6 O11 121.9(3) . . ?
O13 N6 O12 122.5(3) . . ?
O11 N6 O12 115.6(3) . . ?
O13 N6 Dy1 178.5(3) . . ?
O11 N6 Dy1 58.68(15) . . ?
O12 N6 Dy1 56.98(15) . . ?
O1 C1 C2 116.3(2) . . ?
O1 C1 C6 125.0(2) . . ?
C2 C1 C6 118.7(2) . . ?
C3 C2 O2 126.0(2) . . ?
C3 C2 C1 122.0(2) . . ?
O2 C2 C1 112.1(2) . . ?
C2 C3 C4 119.6(2) . . ?
C2 C3 H3 120.2 . . ?
C4 C3 H3 120.2 . . ?
C5 C4 C3 119.1(2) . . ?
C5 C4 C8 121.0(3) . . ?
C3 C4 C8 119.9(3) . . ?
C4 C5 C6 122.2(2) . . ?
C4 C5 H5 118.9 . . ?
C6 C5 H5 118.9 . . ?
C1 C6 C5 118.3(2) . . ?
C1 C6 C9 124.3(2) . . ?
C5 C6 C9 117.3(2) . . ?
O2 C7 H7A 109.5 . . ?
O2 C7 H7B 109.5 . . ?
H7A C7 H7B 109.5 . . ?
O2 C7 H7C 109.5 . . ?
H7A C7 H7C 109.5 . . ?
H7B C7 H7C 109.5 . . ?
C4 C8 H8A 109.5 . . ?
C4 C8 H8B 109.5 . . ?
H8A C8 H8B 109.5 . . ?
C4 C8 H8C 109.5 . . ?
H8A C8 H8C 109.5 . . ?
H8B C8 H8C 109.5 . . ?
N1 C9 C6 125.0(2) . . ?
N1 C9 H9 117.5 . . ?
C6 C9 H9 117.5 . . ?
C11 C10 C15 120.0(2) . . ?
C11 C10 N1 124.1(2) . . ?
C15 C10 N1 115.9(2) . . ?
C12 C11 C10 120.0(3) . . ?
C12 C11 H11 120.0 . . ?
C10 C11 H11 120.0 . . ?
C11 C12 C13 120.4(3) . . ?
C11 C12 H12 119.8 . . ?
C13 C12 H12 119.8 . . ?
C14 C13 C12 120.3(3) . . ?
C14 C13 H13 119.8 . . ?
C12 C13 H13 119.8 . . ?
C13 C14 C15 120.4(3) . . ?
C13 C14 H14 119.8 . . ?
C15 C14 H14 119.8 . . ?
C14 C15 N2 124.9(2) . . ?
C14 C15 C10 118.9(2) . . ?
N2 C15 C10 116.2(2) . . ?
N2 C16 C17 124.9(2) . . ?
N2 C16 H16 117.5 . . ?
C17 C16 H16 117.5 . . ?
C18 C17 C22 118.2(3) . . ?
C18 C17 C16 124.0(2) . . ?
C22 C17 C16 117.7(2) . . ?
O3 C18 C19 116.9(2) . . ?
O3 C18 C17 124.3(2) . . ?
C19 C18 C17 118.8(2) . . ?
C20 C19 O4 125.4(2) . . ?
C20 C19 C18 121.5(3) . . ?
O4 C19 C18 113.1(2) . . ?
C19 C20 C21 120.2(3) . . ?
C19 C20 H20 119.9 . . ?
C21 C20 H20 119.9 . . ?
C22 C21 C20 118.8(3) . . ?
C22 C21 C24 121.2(3) . . ?
C20 C21 C24 119.9(3) . . ?
C21 C22 C17 122.4(3) . . ?
C21 C22 H22 118.8 . . ?
C17 C22 H22 118.8 . . ?
O4 C23 H23A 109.5 . . ?
O4 C23 H23B 109.5 . . ?
H23A C23 H23B 109.5 . . ?
O4 C23 H23C 109.5 . . ?
H23A C23 H23C 109.5 . . ?
H23B C23 H23C 109.5 . . ?
C21 C24 H24A 109.5 . . ?
C21 C24 H24B 109.5 . . ?
H24A C24 H24B 109.5 . . ?
C21 C24 H24C 109.5 . . ?
H24A C24 H24C 109.5 . . ?
H24B C24 H24C 109.5 . . ?
N3 C25 C26 122.0(3) . . ?
N3 C25 H25 119.0 . . ?
C26 C25 H25 119.0 . . ?
C25 C26 C27 119.5(3) . . ?
C25 C26 H26 120.2 . . ?
C27 C26 H26 120.2 . . ?
C28 C27 C26 118.6(3) . . ?
C28 C27 H27 120.7 . . ?
C26 C27 H27 120.7 . . ?
C27 C28 C29 118.9(3) . . ?
C27 C28 H28 120.5 . . ?
C29 C28 H28 120.5 . . ?
N3 C29 C28 122.6(3) . . ?
N3 C29 H29 118.7 . . ?
C28 C29 H29 118.7 . . ?
Cl2A C54 Cl1 143.9(9) . . ?
Cl2 C54 Cl1 121.4(7) . . ?

loop_
_geom_bond_atom_site_label_1
_geom_bond_atom_site_label_2
_geom_bond_distance
_geom_bond_site_symmetry_2
_geom_bond_publ_flag
Dy1 O3 2.2906(18) . ?
Dy1 O1 2.3163(18) . ?
Dy1 O12 2.450(2) . ?
Dy1 O6 2.452(2) . ?
Dy1 O5 2.475(2) . ?
Dy1 O8 2.478(2) . ?
Dy1 O11 2.488(2) . ?
Dy1 O9 2.519(2) . ?
Dy1 O4 2.5743(19) . ?
Dy1 O2 2.6395(19) . ?
Dy1 N4 2.890(2) . ?
Dy1 N6 2.899(3) . ?
Zn1 O1 1.9788(18) . ?
Zn1 O3 2.0013(18) . ?
Zn1 N1 2.024(2) . ?
Zn1 N3 2.042(2) . ?
Zn1 N2 2.055(2) . ?
O1 C1 1.323(3) . ?
O2 C2 1.383(3) . ?
O2 C7 1.440(3) . ?
O3 C18 1.325(3) . ?
O4 C19 1.390(3) . ?
O4 C23 1.438(3) . ?
O5 N4 1.262(3) . ?
O6 N4 1.276(3) . ?
O7 N4 1.224(3) . ?
O8 N5 1.271(3) . ?
O9 N5 1.262(3) . ?
O10 N5 1.227(3) . ?
O11 N6 1.262(4) . ?
O12 N6 1.268(4) . ?
O13 N6 1.214(4) . ?
N1 C9 1.295(3) . ?
N1 C10 1.425(3) . ?
N2 C16 1.294(3) . ?
N2 C15 1.415(3) . ?
N3 C25 1.339(4) . ?
N3 C29 1.339(4) . ?
C1 C2 1.407(3) . ?
C1 C6 1.408(3) . ?
C2 C3 1.376(4) . ?
C3 C4 1.406(4) . ?
C3 H3 0.9500 . ?
C4 C5 1.376(4) . ?
C4 C8 1.514(4) . ?
C5 C6 1.412(4) . ?
C5 H5 0.9500 . ?
C6 C9 1.452(3) . ?
C7 H7A 0.9800 . ?
C7 H7B 0.9800 . ?
C7 H7C 0.9800 . ?
C8 H8A 0.9800 . ?
C8 H8B 0.9800 . ?
C8 H8C 0.9800 . ?
C9 H9 0.9500 . ?
C10 C11 1.393(4) . ?
C10 C15 1.416(4) . ?
C11 C12 1.386(4) . ?
C11 H11 0.9500 . ?
C12 C13 1.391(4) . ?
C12 H12 0.9500 . ?
C13 C14 1.382(4) . ?
C13 H13 0.9500 . ?
C14 C15 1.399(4) . ?
C14 H14 0.9500 . ?
C16 C17 1.453(4) . ?
C16 H16 0.9500 . ?
C17 C18 1.414(4) . ?
C17 C22 1.419(4) . ?
C18 C19 1.407(4) . ?
C19 C20 1.379(4) . ?
C20 C21 1.407(4) . ?
C20 H20 0.9500 . ?
C21 C22 1.369(4) . ?
C21 C24 1.511(4) . ?
C22 H22 0.9500 . ?
C23 H23A 0.9800 . ?
C23 H23B 0.9800 . ?
C23 H23C 0.9800 . ?
C24 H24A 0.9800 . ?
C24 H24B 0.9800 . ?
C24 H24C 0.9800 . ?
C25 C26 1.375(4) . ?
C25 H25 0.9500 . ?
C26 C27 1.384(5) . ?
C26 H26 0.9500 . ?
C27 C28 1.378(4) . ?
C27 H27 0.9500 . ?
C28 C29 1.379(4) . ?
C28 H28 0.9500 . ?
C29 H29 0.9500 . ?
Cl1 C54 1.717(8) . ?
Cl2 C54 1.525(10) . ?
Cl2A C54 1.256(10) . ?
